data_4127863
loop_
_publ_author_name
'Yamamoto, Kensuke'
'Mohara, Yusei'
'Mutoh, Yuichiro'
'Saito, Shinichi'

_publ_section_title
;
 Ruthenium-Catalyzed (<i>Z</i>)-Selective Hydroboration of Terminal
 Alkynes with Naphthalene-1,8-diaminatoborane.
;
_journal_issue 43
_journal_name_full 'Journal of the American Chemical Society'
_journal_page_first 17042
_journal_page_last 17047
_journal_paper_doi 10.1021/jacs.9b06910
_journal_volume 141
_journal_year 2019
_chemical_formula_sum 'C48 H66 Cl N2 O3 P Ru'
_chemical_formula_weight 886.51
_space_group_crystal_system monoclinic
_space_group_IT_number 14
_space_group_name_Hall '-P 2ybc'
_space_group_name_H-M_alt 'P 1 21/c 1'
_symmetry_cell_setting monoclinic
_symmetry_space_group_name_Hall '-P 2ybc'
_symmetry_space_group_name_H-M 'P 1 21/c 1'
_atom_sites_solution_hydrogens geom
_audit_creation_method SHELXL-2018/3
_cell_angle_alpha 90
_cell_angle_beta 112.777(2)
_cell_angle_gamma 90
_cell_formula_units_Z 4
_cell_length_a 12.1661(18)
_cell_length_b 31.114(5)
_cell_length_c 13.1588(19)
_cell_measurement_reflns_used 8471
_cell_measurement_temperature 100(2)
_cell_measurement_theta_max 27.86
_cell_measurement_theta_min 2.34
_cell_volume 4592.6(12)
_computing_cell_refinement 'Bruker SAINT'
_computing_data_collection 'Bruker APEX2'
_computing_data_reduction 'Bruker SAINT'
_computing_molecular_graphics 'Yadokari-XG 2009 (Wakita Nemoto et al., 2009)'
_computing_publication_material 'Yadokari-XG 2009 (Wakita,Nemoto et al., 2009)'
_computing_structure_refinement 'SHELXL-2018/3 (Sheldrick, 2018)'
_computing_structure_solution 'SHELXT (Sheldrick, 2015)'
_diffrn_ambient_temperature 100(2)
_diffrn_measured_fraction_theta_full 0.992
_diffrn_measured_fraction_theta_max 0.954
_diffrn_measurement_device_type 'Bruker APEX-II CCD'
_diffrn_measurement_method '\f and \w scans'
_diffrn_radiation_type MoK\a
_diffrn_radiation_wavelength 0.71073
_diffrn_reflns_av_R_equivalents 0.0355
_diffrn_reflns_av_unetI/netI 0.0495
_diffrn_reflns_Laue_measured_fraction_full 0.992
_diffrn_reflns_Laue_measured_fraction_max 0.954
_diffrn_reflns_limit_h_max 15
_diffrn_reflns_limit_h_min -10
_diffrn_reflns_limit_k_max 37
_diffrn_reflns_limit_k_min -39
_diffrn_reflns_limit_l_max 13
_diffrn_reflns_limit_l_min -17
_diffrn_reflns_number 24470
_diffrn_reflns_point_group_measured_fraction_full 0.992
_diffrn_reflns_point_group_measured_fraction_max 0.954
_diffrn_reflns_theta_full 25.242
_diffrn_reflns_theta_max 27.494
_diffrn_reflns_theta_min 1.802
_exptl_absorpt_coefficient_mu 0.475
_exptl_absorpt_correction_T_max 0.954
_exptl_absorpt_correction_T_min 0.874
_exptl_absorpt_correction_type multi-scan
_exptl_absorpt_process_details 'SADABS 2015/4'
_exptl_crystal_colour red
_exptl_crystal_density_diffrn 1.282
_exptl_crystal_description prism
_exptl_crystal_F_000 1872
_exptl_crystal_size_max 0.290
_exptl_crystal_size_mid 0.250
_exptl_crystal_size_min 0.100
_refine_diff_density_max 2.087
_refine_diff_density_min -0.971
_refine_diff_density_rms 0.082
_refine_ls_extinction_method none
_refine_ls_goodness_of_fit_ref 1.108
_refine_ls_hydrogen_treatment constr
_refine_ls_matrix_type full
_refine_ls_number_parameters 576
_refine_ls_number_reflns 10062
_refine_ls_number_restraints 108
_refine_ls_restrained_S_all 1.102
_refine_ls_R_factor_all 0.0614
_refine_ls_R_factor_gt 0.0512
_refine_ls_shift/su_max 0.002
_refine_ls_shift/su_mean 0.000
_refine_ls_structure_factor_coef Fsqd
_refine_ls_weighting_details 'w=1/[\s^2^(Fo^2^)+(0.0300P)^2^+9.1376P] where P=(Fo^2^+2Fc^2^)/3'
_refine_ls_weighting_scheme calc
_refine_ls_wR_factor_gt 0.1074
_refine_ls_wR_factor_ref 0.1115
_reflns_Friedel_coverage 0.000
_reflns_number_gt 8654
_reflns_number_total 10062
_reflns_threshold_expression 'I > 2\s(I)'
_cod_data_source_file ja9b06910_si_002.cif
_cod_data_source_block OMe
_cod_original_sg_symbol_H-M P2(1)/c
_cod_database_code 4127863
_shelx_shelxl_version_number 2018/3
_shelx_space_group_comment
;
The symmetry employed for this shelxl refinement is uniquely defined
by the following loop, which should always be used as a source of
symmetry information in preference to the above space-group names.
They are only intended as comments.
;
_shelx_estimated_absorpt_t_min 0.874
_shelx_estimated_absorpt_t_max 0.954

loop_
_space_group_symop_operation_xyz
'x, y, z'
'-x, y+1/2, -z+1/2'
'-x, -y, -z'
'x, -y-1/2, z-1/2'

loop_
_atom_site_label
_atom_site_type_symbol
_atom_site_fract_x
_atom_site_fract_y
_atom_site_fract_z
_atom_site_U_iso_or_equiv
_atom_site_adp_type
_atom_site_occupancy
_atom_site_site_symmetry_order
_atom_site_calc_flag
_atom_site_refinement_flags_posn
_atom_site_refinement_flags_adp
_atom_site_refinement_flags_occupancy
_atom_site_disorder_assembly
_atom_site_disorder_group
Ru1 Ru 0.68595(2) 0.36248(2) 0.30061(2) 0.01609(7) Uani 1 1 d . . . . .
C1 C 0.7677(3) 0.40379(11) 0.2615(3) 0.0232(7) Uani 1 1 d . . . . .
O1 O 0.8197(2) 0.43057(8) 0.2384(2) 0.0365(6) Uani 1 1 d . . . . .
Cl1 Cl 0.60528(7) 0.30155(2) 0.36352(7) 0.02321(17) Uani 1 1 d . . . . .
C2 C 0.6464(3) 0.32656(10) 0.1547(3) 0.0203(7) Uani 1 1 d . . . . .
P1 P 0.75809(7) 0.39167(2) 0.48467(7) 0.01729(17) Uani 1 1 d . . . . .
N1 N 0.7346(2) 0.30486(10) 0.1401(3) 0.0319(7) Uani 1 1 d . . . . .
N2 N 0.5438(2) 0.31541(9) 0.0719(2) 0.0260(6) Uani 1 1 d . . . . .
C3A C 0.6908(13) 0.2717(6) 0.0507(14) 0.040(3) Uani 0.63(4) 1 d . U P A 1
H3A H 0.697814 0.242305 0.081347 0.047 Uiso 0.63(4) 1 calc R U P A 1
H3A0 H 0.734208 0.273280 0.000824 0.047 Uiso 0.63(4) 1 calc R U P A 1
C3B C 0.698(2) 0.2850(10) 0.030(2) 0.039(4) Uani 0.37(4) 1 d . U P A 2
H3B H 0.729727 0.255450 0.034412 0.046 Uiso 0.37(4) 1 calc R U P A 2
H3B0 H 0.724217 0.302434 -0.019681 0.046 Uiso 0.37(4) 1 calc R U P A 2
C4 C 0.5605(3) 0.28523(14) -0.0077(4) 0.0407(10) Uani 1 1 d . U . . .
H4 H 0.546828 0.299623 -0.078699 0.049 Uiso 0.63(4) 1 calc R U P A 1
H4A H 0.506405 0.260225 -0.021274 0.049 Uiso 0.63(4) 1 calc R U P A 1
H4B H 0.521036 0.295791 -0.084329 0.049 Uiso 0.37(4) 1 calc R U P A 2
H4C H 0.529765 0.256257 -0.002062 0.049 Uiso 0.37(4) 1 calc R U P A 2
C5 C 0.8602(3) 0.30781(11) 0.2048(3) 0.0266(8) Uani 1 1 d . . . . .
C6 C 0.9137(3) 0.27808(11) 0.2898(3) 0.0262(7) Uani 1 1 d . . . . .
C7 C 1.0372(3) 0.27876(11) 0.3440(3) 0.0270(7) Uani 1 1 d . . . . .
H7 H 1.075182 0.259326 0.402943 0.032 Uiso 1 1 calc R U . . .
C8 C 1.1046(3) 0.30730(11) 0.3131(3) 0.0274(8) Uani 1 1 d . . . . .
C9 C 1.0515(3) 0.33669(12) 0.2287(3) 0.0290(8) Uani 1 1 d . . . . .
H9 H 1.099112 0.356704 0.209305 0.035 Uiso 1 1 calc R U . . .
C10 C 0.9275(3) 0.33662(12) 0.1724(3) 0.0284(8) Uani 1 1 d . . . . .
C11 C 0.8436(4) 0.24405(12) 0.3194(4) 0.0400(10) Uani 1 1 d . . . . .
H11 H 0.816720 0.222322 0.261001 0.060 Uiso 1 1 calc R U . . .
H11A H 0.774251 0.257194 0.327539 0.060 Uiso 1 1 calc R U . . .
H11B H 0.894120 0.230436 0.389051 0.060 Uiso 1 1 calc R U . . .
O2 O 1.2260(2) 0.30416(9) 0.3705(2) 0.0353(6) Uani 1 1 d . . . . .
C12 C 1.2987(3) 0.32838(15) 0.3300(3) 0.0440(10) Uani 1 1 d . . . . .
H12 H 1.275269 0.322602 0.251225 0.066 Uiso 1 1 calc R U . . .
H12A H 1.382296 0.320249 0.369756 0.066 Uiso 1 1 calc R U . . .
H12B H 1.288858 0.359065 0.341078 0.066 Uiso 1 1 calc R U . . .
C13 C 0.8722(4) 0.36623(15) 0.0743(3) 0.0447(11) Uani 1 1 d . . . . .
H13 H 0.878453 0.353091 0.009041 0.067 Uiso 1 1 calc R U . . .
H13A H 0.914236 0.393829 0.089537 0.067 Uiso 1 1 calc R U . . .
H13B H 0.787985 0.370901 0.060741 0.067 Uiso 1 1 calc R U . . .
C14 C 0.4267(3) 0.33254(11) 0.0440(3) 0.0227(7) Uani 1 1 d . . . . .
C15 C 0.3976(3) 0.37128(11) -0.0128(3) 0.0274(8) Uani 1 1 d . . . . .
C16 C 0.2808(3) 0.38638(13) -0.0472(3) 0.0359(9) Uani 1 1 d . . . . .
H16 H 0.259951 0.413094 -0.084786 0.043 Uiso 1 1 calc R U . . .
C17 C 0.1960(3) 0.36290(15) -0.0271(3) 0.0394(10) Uani 1 1 d . . . . .
C18 C 0.2248(3) 0.32377(14) 0.0265(3) 0.0352(9) Uani 1 1 d . . . . .
H18 H 0.164629 0.307828 0.039094 0.042 Uiso 1 1 calc R U . . .
C19 C 0.3406(3) 0.30715(11) 0.0627(3) 0.0282(8) Uani 1 1 d . . . . .
C20 C 0.4889(4) 0.39688(13) -0.0376(3) 0.0400(9) Uani 1 1 d . . . . .
H20 H 0.543242 0.410806 0.029994 0.060 Uiso 1 1 calc R U . . .
H20A H 0.448718 0.418833 -0.092933 0.060 Uiso 1 1 calc R U . . .
H20B H 0.534277 0.377704 -0.065985 0.060 Uiso 1 1 calc R U . . .
O3 O 0.0786(2) 0.37502(12) -0.0574(3) 0.0619(10) Uani 1 1 d . . . . .
C21 C 0.0462(4) 0.41481(19) -0.1130(4) 0.080(2) Uani 1 1 d . . . . .
H21 H 0.095968 0.437716 -0.066719 0.120 Uiso 1 1 calc R U . . .
H21A H -0.037829 0.420831 -0.128314 0.120 Uiso 1 1 calc R U . . .
H21B H 0.057863 0.413461 -0.182565 0.120 Uiso 1 1 calc R U . . .
C22 C 0.3687(4) 0.26393(13) 0.1162(4) 0.0434(10) Uani 1 1 d . . . . .
H22 H 0.313798 0.257681 0.152527 0.065 Uiso 1 1 calc R U . . .
H22A H 0.450830 0.263773 0.170957 0.065 Uiso 1 1 calc R U . . .
H22B H 0.359927 0.241999 0.060092 0.065 Uiso 1 1 calc R U . . .
C23 C 0.5416(3) 0.39922(10) 0.2450(3) 0.0200(6) Uani 1 1 d . . . . .
H23 H 0.472475 0.385319 0.245959 0.024 Uiso 1 1 calc R U . . .
C24 C 0.5210(3) 0.43954(10) 0.2065(3) 0.0265(7) Uani 1 1 d . . . . .
H24 H 0.588172 0.454761 0.205178 0.032 Uiso 0.823(14) 1 calc R U P B 1
H24A H 0.581521 0.456668 0.197907 0.032 Uiso 0.177(14) 1 calc R U P B 2
C25A C 0.4097(7) 0.4627(3) 0.1667(7) 0.0253(16) Uani 0.823(14) 1 d . . P B 1
C26A C 0.3947(5) 0.49926(17) 0.0971(7) 0.0439(17) Uani 0.823(14) 1 d . . P B 1
H26A H 0.459523 0.508557 0.079319 0.053 Uiso 0.823(14) 1 calc R U P B 1
C27A C 0.2878(6) 0.52150(18) 0.0549(7) 0.056(2) Uani 0.823(14) 1 d . . P B 1
H27A H 0.280662 0.545853 0.009211 0.067 Uiso 0.823(14) 1 calc R U P B 1
C28A C 0.1920(6) 0.5087(2) 0.0784(6) 0.0421(16) Uani 0.823(14) 1 d . . P B 1
H28A H 0.118977 0.524113 0.048922 0.050 Uiso 0.823(14) 1 calc R U P B 1
C29A C 0.2028(5) 0.4732(2) 0.1454(5) 0.0364(16) Uani 0.823(14) 1 d . . P B 1
H29A H 0.137332 0.464441 0.162825 0.044 Uiso 0.823(14) 1 calc R U P B 1
C30A C 0.3102(6) 0.4502(2) 0.1873(5) 0.0336(16) Uani 0.823(14) 1 d . . P B 1
H30A H 0.315307 0.425449 0.231018 0.040 Uiso 0.823(14) 1 calc R U P B 1
C25B C 0.383(6) 0.4577(18) 0.175(5) 0.057(9) Uani 0.177(14) 1 d . U P B 2
C26B C 0.378(3) 0.5001(10) 0.156(3) 0.066(9) Uani 0.177(14) 1 d . U P B 2
H26B H 0.447214 0.516342 0.164476 0.079 Uiso 0.177(14) 1 calc R U P B 2
C27B C 0.262(3) 0.5198(10) 0.122(3) 0.069(9) Uani 0.177(14) 1 d . U P B 2
H27B H 0.251051 0.548882 0.098566 0.082 Uiso 0.177(14) 1 calc R U P B 2
C28B C 0.175(4) 0.4979(13) 0.125(3) 0.064(8) Uani 0.177(14) 1 d . U P B 2
H28B H 0.101264 0.511762 0.111238 0.077 Uiso 0.177(14) 1 calc R U P B 2
C29B C 0.186(4) 0.4544(12) 0.148(3) 0.057(8) Uani 0.177(14) 1 d . U P B 2
H29B H 0.116506 0.438906 0.141905 0.069 Uiso 0.177(14) 1 calc R U P B 2
C30B C 0.284(4) 0.4341(12) 0.177(3) 0.056(8) Uani 0.177(14) 1 d . U P B 2
H30B H 0.290049 0.404786 0.198047 0.067 Uiso 0.177(14) 1 calc R U P B 2
C31 C 0.9095(3) 0.37007(9) 0.5657(3) 0.0187(6) Uani 1 1 d . . . . .
H31 H 0.937923 0.384329 0.639527 0.022 Uiso 1 1 calc R U . . .
C32 C 0.9131(3) 0.32162(10) 0.5862(3) 0.0268(7) Uani 1 1 d . . . . .
H32 H 0.892165 0.306067 0.515559 0.032 Uiso 1 1 calc R U . . .
H32A H 0.853931 0.313921 0.617821 0.032 Uiso 1 1 calc R U . . .
C33 C 1.0382(3) 0.30824(12) 0.6660(3) 0.0327(8) Uani 1 1 d . . . . .
H33 H 1.054398 0.321252 0.739089 0.039 Uiso 1 1 calc R U . . .
H33A H 1.040481 0.276616 0.674950 0.039 Uiso 1 1 calc R U . . .
C34 C 1.1354(3) 0.32178(12) 0.6271(3) 0.0359(9) Uani 1 1 d . . . . .
H34 H 1.129207 0.304329 0.562188 0.043 Uiso 1 1 calc R U . . .
H34A H 1.214301 0.316120 0.686274 0.043 Uiso 1 1 calc R U . . .
C35 C 1.1263(3) 0.36928(12) 0.5964(4) 0.0391(10) Uani 1 1 d . . . . .
H35 H 1.184526 0.376023 0.563034 0.047 Uiso 1 1 calc R U . . .
H35A H 1.146459 0.386892 0.663884 0.047 Uiso 1 1 calc R U . . .
C36 C 1.0003(3) 0.38085(12) 0.5148(3) 0.0297(8) Uani 1 1 d . . . . .
H36 H 0.996363 0.411882 0.497047 0.036 Uiso 1 1 calc R U . . .
H36A H 0.981294 0.364474 0.445508 0.036 Uiso 1 1 calc R U . . .
C37 C 0.6732(3) 0.37522(10) 0.5695(3) 0.0214(7) Uani 1 1 d . . . . .
H37 H 0.674399 0.343083 0.568724 0.026 Uiso 1 1 calc R U . . .
C38 C 0.7248(3) 0.38730(13) 0.6914(3) 0.0312(8) Uani 1 1 d . . . . .
H38 H 0.809627 0.378653 0.724832 0.037 Uiso 1 1 calc R U . . .
H38A H 0.720632 0.418859 0.698974 0.037 Uiso 1 1 calc R U . . .
C39 C 0.6562(3) 0.36528(13) 0.7524(3) 0.0333(8) Uani 1 1 d . . . . .
H39 H 0.688202 0.374998 0.830113 0.040 Uiso 1 1 calc R U . . .
H39A H 0.668204 0.333824 0.752022 0.040 Uiso 1 1 calc R U . . .
C40 C 0.5227(3) 0.37511(13) 0.7001(3) 0.0334(8) Uani 1 1 d . . . . .
H40 H 0.480599 0.358224 0.737717 0.040 Uiso 1 1 calc R U . . .
H40A H 0.509460 0.405979 0.709609 0.040 Uiso 1 1 calc R U . . .
C41 C 0.4727(3) 0.36412(12) 0.5786(3) 0.0307(8) Uani 1 1 d . . . . .
H41 H 0.387557 0.372435 0.545513 0.037 Uiso 1 1 calc R U . . .
H41A H 0.477701 0.332678 0.569700 0.037 Uiso 1 1 calc R U . . .
C42 C 0.5404(3) 0.38717(11) 0.5175(3) 0.0255(7) Uani 1 1 d . . . . .
H42 H 0.531137 0.418651 0.521774 0.031 Uiso 1 1 calc R U . . .
H42A H 0.506903 0.378725 0.438831 0.031 Uiso 1 1 calc R U . . .
C43 C 0.7856(3) 0.45136(10) 0.4980(3) 0.0234(7) Uani 1 1 d . . . . .
H43 H 0.815173 0.459027 0.439248 0.028 Uiso 1 1 calc R U . . .
C44 C 0.6701(3) 0.47700(10) 0.4709(3) 0.0276(8) Uani 1 1 d . . . . .
H44 H 0.640604 0.473331 0.530689 0.033 Uiso 1 1 calc R U . . .
H44A H 0.608309 0.466041 0.401683 0.033 Uiso 1 1 calc R U . . .
C45 C 0.6927(4) 0.52484(11) 0.4578(3) 0.0403(10) Uani 1 1 d . . . . .
H45 H 0.719478 0.528569 0.396282 0.048 Uiso 1 1 calc R U . . .
H45A H 0.617669 0.541151 0.439983 0.048 Uiso 1 1 calc R U . . .
C46 C 0.7872(4) 0.54229(11) 0.5636(3) 0.0374(9) Uani 1 1 d . . . . .
H46 H 0.803825 0.572740 0.552889 0.045 Uiso 1 1 calc R U . . .
H46A H 0.757372 0.541007 0.623667 0.045 Uiso 1 1 calc R U . . .
C47 C 0.9010(4) 0.51639(12) 0.5957(4) 0.0419(10) Uani 1 1 d . . . . .
H47 H 0.959178 0.526948 0.667225 0.050 Uiso 1 1 calc R U . . .
H47A H 0.935773 0.520725 0.539757 0.050 Uiso 1 1 calc R U . . .
C48 C 0.8795(3) 0.46826(11) 0.6051(3) 0.0337(9) Uani 1 1 d . . . . .
H48 H 0.955073 0.452365 0.622041 0.040 Uiso 1 1 calc R U . . .
H48A H 0.852735 0.463426 0.666280 0.040 Uiso 1 1 calc R U . . .

loop_
_atom_site_aniso_label
_atom_site_aniso_U_11
_atom_site_aniso_U_22
_atom_site_aniso_U_33
_atom_site_aniso_U_23
_atom_site_aniso_U_13
_atom_site_aniso_U_12
Ru1 0.01318(12) 0.01685(12) 0.01879(13) -0.00033(10) 0.00680(10) 0.00006(9)
C1 0.0183(16) 0.0307(17) 0.0194(17) -0.0050(13) 0.0060(14) -0.0003(13)
O1 0.0397(16) 0.0410(15) 0.0344(15) -0.0021(12) 0.0203(13) -0.0140(12)
Cl1 0.0178(4) 0.0225(4) 0.0285(4) 0.0033(3) 0.0081(3) -0.0010(3)
C2 0.0121(15) 0.0220(15) 0.0270(18) -0.0043(13) 0.0077(13) 0.0002(12)
P1 0.0155(4) 0.0171(4) 0.0201(4) 0.0016(3) 0.0078(3) 0.0032(3)
N1 0.0137(14) 0.0459(18) 0.0316(17) -0.0218(14) 0.0038(13) 0.0046(12)
N2 0.0132(13) 0.0308(15) 0.0295(16) -0.0142(12) 0.0036(12) 0.0032(11)
C3A 0.017(3) 0.051(6) 0.041(5) -0.033(4) 0.001(3) 0.004(4)
C3B 0.015(5) 0.047(7) 0.043(7) -0.027(6) -0.001(5) 0.005(6)
C4 0.0175(17) 0.053(2) 0.044(2) -0.0279(19) 0.0037(17) 0.0077(16)
C5 0.0121(15) 0.0386(19) 0.0269(19) -0.0141(15) 0.0050(14) 0.0042(13)
C6 0.0199(17) 0.0260(17) 0.033(2) -0.0103(14) 0.0104(15) 0.0036(13)
C7 0.0213(17) 0.0258(17) 0.032(2) -0.0026(14) 0.0083(15) 0.0070(13)
C8 0.0151(16) 0.0355(19) 0.0291(19) -0.0066(15) 0.0057(14) 0.0070(14)
C9 0.0190(17) 0.038(2) 0.032(2) -0.0032(15) 0.0119(15) -0.0010(14)
C10 0.0182(17) 0.041(2) 0.0256(19) -0.0044(15) 0.0076(15) 0.0067(14)
C11 0.033(2) 0.0276(19) 0.067(3) -0.0091(18) 0.027(2) -0.0002(16)
O2 0.0126(12) 0.0495(16) 0.0374(16) 0.0005(12) 0.0029(11) 0.0031(11)
C12 0.025(2) 0.072(3) 0.034(2) -0.001(2) 0.0106(18) -0.0002(19)
C13 0.026(2) 0.077(3) 0.031(2) 0.011(2) 0.0105(17) 0.017(2)
C14 0.0129(15) 0.0309(17) 0.0221(17) -0.0093(13) 0.0046(13) 0.0023(13)
C15 0.0242(18) 0.0365(19) 0.0197(18) -0.0093(14) 0.0065(15) 0.0033(14)
C16 0.036(2) 0.042(2) 0.0224(19) -0.0027(16) 0.0033(17) 0.0182(17)
C17 0.0165(17) 0.067(3) 0.026(2) -0.0199(19) -0.0021(15) 0.0140(18)
C18 0.0140(17) 0.060(3) 0.031(2) -0.0219(18) 0.0077(15) -0.0088(16)
C19 0.0187(17) 0.0353(19) 0.0272(19) -0.0118(15) 0.0051(15) -0.0043(14)
C20 0.052(3) 0.045(2) 0.028(2) -0.0041(17) 0.022(2) -0.0065(19)
O3 0.0205(14) 0.106(3) 0.0464(19) -0.0232(18) -0.0012(13) 0.0273(16)
C21 0.042(3) 0.105(4) 0.058(3) -0.037(3) -0.019(2) 0.050(3)
C22 0.038(2) 0.037(2) 0.050(3) -0.0088(19) 0.011(2) -0.0146(18)
C23 0.0180(15) 0.0238(16) 0.0178(16) -0.0040(12) 0.0065(13) 0.0038(12)
C24 0.0293(19) 0.0244(17) 0.0239(18) -0.0017(13) 0.0081(15) 0.0055(14)
C25A 0.027(4) 0.023(3) 0.020(3) -0.0048(19) 0.002(2) 0.011(2)
C26A 0.043(3) 0.027(3) 0.058(4) 0.014(3) 0.016(3) 0.010(2)
C27A 0.055(4) 0.030(3) 0.071(5) 0.022(3) 0.014(3) 0.018(2)
C28A 0.041(3) 0.038(3) 0.034(3) 0.000(2) -0.001(3) 0.027(3)
C29A 0.031(3) 0.047(4) 0.030(3) 0.004(3) 0.011(2) 0.024(3)
C30A 0.034(4) 0.047(4) 0.021(3) 0.009(3) 0.013(3) 0.024(3)
C25B 0.052(13) 0.038(11) 0.047(12) -0.021(10) -0.018(11) 0.027(10)
C26B 0.057(12) 0.042(10) 0.058(13) -0.015(10) -0.023(10) 0.019(9)
C27B 0.057(12) 0.043(10) 0.062(13) -0.014(10) -0.025(11) 0.026(9)
C28B 0.056(12) 0.043(11) 0.054(12) -0.017(10) -0.023(10) 0.028(9)
C29B 0.054(12) 0.040(12) 0.042(11) -0.023(10) -0.020(9) 0.031(9)
C30B 0.053(12) 0.041(11) 0.039(11) -0.023(10) -0.019(9) 0.029(9)
C31 0.0137(14) 0.0191(15) 0.0226(17) 0.0020(12) 0.0061(13) 0.0028(11)
C32 0.0204(17) 0.0210(16) 0.033(2) 0.0060(14) 0.0036(15) 0.0028(13)
C33 0.0245(18) 0.0288(18) 0.039(2) 0.0122(16) 0.0059(17) 0.0087(14)
C34 0.0257(19) 0.042(2) 0.038(2) 0.0058(17) 0.0108(17) 0.0153(16)
C35 0.0233(19) 0.039(2) 0.060(3) 0.0174(19) 0.0215(19) 0.0058(16)
C36 0.0220(17) 0.0323(18) 0.039(2) 0.0122(16) 0.0165(16) 0.0062(14)
C37 0.0184(16) 0.0250(16) 0.0215(17) 0.0047(12) 0.0087(14) 0.0037(12)
C38 0.0231(18) 0.048(2) 0.0239(19) -0.0034(16) 0.0101(15) 0.0029(16)
C39 0.0294(19) 0.049(2) 0.0214(18) 0.0058(16) 0.0101(16) 0.0092(17)
C40 0.030(2) 0.049(2) 0.029(2) 0.0062(16) 0.0191(17) 0.0057(16)
C41 0.0220(17) 0.044(2) 0.029(2) 0.0069(16) 0.0126(15) 0.0062(15)
C42 0.0208(17) 0.0369(19) 0.0210(18) 0.0073(14) 0.0103(14) 0.0077(14)
C43 0.0316(19) 0.0161(15) 0.0265(18) 0.0009(12) 0.0155(15) 0.0043(13)
C44 0.0321(19) 0.0260(17) 0.0196(18) -0.0028(13) 0.0045(15) 0.0099(14)
C45 0.062(3) 0.0257(19) 0.036(2) 0.0068(16) 0.022(2) 0.0204(18)
C46 0.066(3) 0.0165(16) 0.038(2) -0.0017(15) 0.028(2) 0.0049(17)
C47 0.044(2) 0.0259(19) 0.057(3) -0.0075(18) 0.021(2) -0.0075(17)
C48 0.031(2) 0.0207(17) 0.044(2) -0.0057(15) 0.0077(18) -0.0003(14)

loop_
_atom_type_symbol
_atom_type_description
_atom_type_scat_dispersion_real
_atom_type_scat_dispersion_imag
_atom_type_scat_source
C C 0.0033 0.0016 'International Tables Vol C Tables 4.2.6.8 and 6.1.1.4'
H H 0.0000 0.0000 'International Tables Vol C Tables 4.2.6.8 and 6.1.1.4'
N N 0.0061 0.0033 'International Tables Vol C Tables 4.2.6.8 and 6.1.1.4'
O O 0.0106 0.0060 'International Tables Vol C Tables 4.2.6.8 and 6.1.1.4'
P P 0.1023 0.0942 'International Tables Vol C Tables 4.2.6.8 and 6.1.1.4'
Cl Cl 0.1484 0.1585 'International Tables Vol C Tables 4.2.6.8 and 6.1.1.4'
Ru Ru -1.2594 0.8363 'International Tables Vol C Tables 4.2.6.8 and 6.1.1.4'

loop_
_geom_angle_atom_site_label_1
_geom_angle_atom_site_label_2
_geom_angle_atom_site_label_3
_geom_angle
C1 Ru1 C23 89.52(14)
C1 Ru1 C2 94.24(13)
C23 Ru1 C2 96.45(12)
C1 Ru1 P1 89.51(10)
C23 Ru1 P1 94.54(9)
C2 Ru1 P1 168.41(9)
C1 Ru1 Cl1 171.32(11)
C23 Ru1 Cl1 99.15(10)
C2 Ru1 Cl1 85.23(9)
P1 Ru1 Cl1 89.41(3)
O1 C1 Ru1 178.6(3)
N1 C2 N2 107.2(3)
N1 C2 Ru1 118.9(2)
N2 C2 Ru1 133.3(2)
C31 P1 C37 102.31(14)
C31 P1 C43 101.66(15)
C37 P1 C43 109.58(15)
C31 P1 Ru1 109.53(11)
C37 P1 Ru1 115.32(11)
C43 P1 Ru1 116.59(11)
C2 N1 C5 127.5(3)
C2 N1 C3B 113.4(10)
C5 N1 C3B 117.0(10)
C2 N1 C3A 113.4(6)
C5 N1 C3A 118.9(6)
C2 N2 C14 129.1(3)
C2 N2 C4 113.5(3)
C14 N2 C4 116.9(3)
N1 C3A C4 100.9(8)
N1 C3A H3A 111.6
C4 C3A H3A 111.6
N1 C3A H3A0 111.6
C4 C3A H3A0 111.6
H3A C3A H3A0 109.4
N1 C3B C4 100.8(16)
N1 C3B H3B 111.6
C4 C3B H3B 111.6
N1 C3B H3B0 111.6
C4 C3B H3B0 111.6
H3B C3B H3B0 109.4
N2 C4 C3A 102.6(5)
N2 C4 C3B 101.8(9)
N2 C4 H4 111.2
C3A C4 H4 111.2
N2 C4 H4A 111.2
C3A C4 H4A 111.2
H4 C4 H4A 109.2
N2 C4 H4B 111.4
C3B C4 H4B 111.4
N2 C4 H4C 111.4
C3B C4 H4C 111.4
H4B C4 H4C 109.3
C10 C5 C6 121.6(3)
C10 C5 N1 118.6(3)
C6 C5 N1 119.3(3)
C7 C6 C5 118.3(3)
C7 C6 C11 119.1(3)
C5 C6 C11 122.5(3)
C8 C7 C6 120.5(3)
C8 C7 H7 119.7
C6 C7 H7 119.7
C7 C8 O2 115.3(3)
C7 C8 C9 121.1(3)
O2 C8 C9 123.6(3)
C8 C9 C10 119.6(3)
C8 C9 H9 120.2
C10 C9 H9 120.2
C5 C10 C9 118.8(3)
C5 C10 C13 122.3(3)
C9 C10 C13 118.8(3)
C6 C11 H11 109.5
C6 C11 H11A 109.5
H11 C11 H11A 109.5
C6 C11 H11B 109.5
H11 C11 H11B 109.5
H11A C11 H11B 109.5
C8 O2 C12 116.7(3)
O2 C12 H12 109.5
O2 C12 H12A 109.5
H12 C12 H12A 109.5
O2 C12 H12B 109.5
H12 C12 H12B 109.5
H12A C12 H12B 109.5
C10 C13 H13 109.5
C10 C13 H13A 109.5
H13 C13 H13A 109.5
C10 C13 H13B 109.5
H13 C13 H13B 109.5
H13A C13 H13B 109.5
C15 C14 C19 121.9(3)
C15 C14 N2 118.8(3)
C19 C14 N2 118.8(3)
C14 C15 C16 118.8(3)
C14 C15 C20 121.4(3)
C16 C15 C20 119.8(4)
C17 C16 C15 120.4(4)
C17 C16 H16 119.8
C15 C16 H16 119.8
C16 C17 O3 124.9(4)
C16 C17 C18 120.5(3)
O3 C17 C18 114.6(4)
C17 C18 C19 121.4(4)
C17 C18 H18 119.3
C19 C18 H18 119.3
C18 C19 C14 116.9(3)
C18 C19 C22 120.6(3)
C14 C19 C22 122.5(3)
C15 C20 H20 109.5
C15 C20 H20A 109.5
H20 C20 H20A 109.5
C15 C20 H20B 109.5
H20 C20 H20B 109.5
H20A C20 H20B 109.5
C17 O3 C21 116.0(4)
O3 C21 H21 109.5
O3 C21 H21A 109.5
H21 C21 H21A 109.5
O3 C21 H21B 109.5
H21 C21 H21B 109.5
H21A C21 H21B 109.5
C19 C22 H22 109.5
C19 C22 H22A 109.5
H22 C22 H22A 109.5
C19 C22 H22B 109.5
H22 C22 H22B 109.5
H22A C22 H22B 109.5
C24 C23 Ru1 133.5(3)
C24 C23 H23 113.3
Ru1 C23 H23 113.3
C23 C24 C25A 128.0(4)
C23 C24 C25B 116(2)
C23 C24 H24 116.0
C25A C24 H24 116.0
C23 C24 H24A 122.1
C25B C24 H24A 122.1
C30A C25A C26A 116.2(6)
C30A C25A C24 123.8(6)
C26A C25A C24 119.9(5)
C27A C26A C25A 121.5(6)
C27A C26A H26A 119.3
C25A C26A H26A 119.3
C28A C27A C26A 120.8(5)
C28A C27A H27A 119.6
C26A C27A H27A 119.6
C27A C28A C29A 119.5(5)
C27A C28A H28A 120.2
C29A C28A H28A 120.2
C28A C29A C30A 120.0(5)
C28A C29A H29A 120.0
C30A C29A H29A 120.0
C25A C30A C29A 122.0(6)
C25A C30A H30A 119.0
C29A C30A H30A 119.0
C26B C25B C30B 122(5)
C26B C25B C24 111(4)
C30B C25B C24 127(4)
C25B C26B C27B 117(4)
C25B C26B H26B 121.7
C27B C26B H26B 121.7
C28B C27B C26B 119(3)
C28B C27B H27B 120.3
C26B C27B H27B 120.3
C27B C28B C29B 121(4)
C27B C28B H28B 119.3
C29B C28B H28B 119.3
C30B C29B C28B 123(4)
C30B C29B H29B 118.3
C28B C29B H29B 118.3
C29B C30B C25B 116(4)
C29B C30B H30B 121.8
C25B C30B H30B 121.8
C32 C31 C36 108.4(3)
C32 C31 P1 114.3(2)
C36 C31 P1 113.0(2)
C32 C31 H31 106.9
C36 C31 H31 106.9
P1 C31 H31 106.9
C31 C32 C33 110.0(3)
C31 C32 H32 109.7
C33 C32 H32 109.7
C31 C32 H32A 109.7
C33 C32 H32A 109.7
H32 C32 H32A 108.2
C34 C33 C32 112.9(3)
C34 C33 H33 109.0
C32 C33 H33 109.0
C34 C33 H33A 109.0
C32 C33 H33A 109.0
H33 C33 H33A 107.8
C33 C34 C35 111.8(3)
C33 C34 H34 109.3
C35 C34 H34 109.3
C33 C34 H34A 109.3
C35 C34 H34A 109.3
H34 C34 H34A 107.9
C34 C35 C36 111.3(3)
C34 C35 H35 109.4
C36 C35 H35 109.4
C34 C35 H35A 109.4
C36 C35 H35A 109.4
H35 C35 H35A 108.0
C31 C36 C35 109.6(3)
C31 C36 H36 109.8
C35 C36 H36 109.8
C31 C36 H36A 109.8
C35 C36 H36A 109.8
H36 C36 H36A 108.2
C38 C37 C42 110.0(3)
C38 C37 P1 117.7(2)
C42 C37 P1 113.5(2)
C38 C37 H37 104.8
C42 C37 H37 104.8
P1 C37 H37 104.8
C39 C38 C37 110.9(3)
C39 C38 H38 109.5
C37 C38 H38 109.5
C39 C38 H38A 109.5
C37 C38 H38A 109.5
H38 C38 H38A 108.1
C38 C39 C40 112.0(3)
C38 C39 H39 109.2
C40 C39 H39 109.2
C38 C39 H39A 109.2
C40 C39 H39A 109.2
H39 C39 H39A 107.9
C41 C40 C39 110.7(3)
C41 C40 H40 109.5
C39 C40 H40 109.5
C41 C40 H40A 109.5
C39 C40 H40A 109.5
H40 C40 H40A 108.1
C40 C41 C42 111.7(3)
C40 C41 H41 109.3
C42 C41 H41 109.3
C40 C41 H41A 109.3
C42 C41 H41A 109.3
H41 C41 H41A 107.9
C41 C42 C37 109.8(3)
C41 C42 H42 109.7
C37 C42 H42 109.7
C41 C42 H42A 109.7
C37 C42 H42A 109.7
H42 C42 H42A 108.2
C48 C43 C44 109.1(3)
C48 C43 P1 118.0(2)
C44 C43 P1 112.2(2)
C48 C43 H43 105.5
C44 C43 H43 105.5
P1 C43 H43 105.5
C43 C44 C45 110.0(3)
C43 C44 H44 109.7
C45 C44 H44 109.7
C43 C44 H44A 109.7
C45 C44 H44A 109.7
H44 C44 H44A 108.2
C46 C45 C44 110.4(3)
C46 C45 H45 109.6
C44 C45 H45 109.6
C46 C45 H45A 109.6
C44 C45 H45A 109.6
H45 C45 H45A 108.1
C47 C46 C45 110.5(3)
C47 C46 H46 109.5
C45 C46 H46 109.5
C47 C46 H46A 109.5
C45 C46 H46A 109.5
H46 C46 H46A 108.1
C46 C47 C48 112.2(3)
C46 C47 H47 109.2
C48 C47 H47 109.2
C46 C47 H47A 109.2
C48 C47 H47A 109.2
H47 C47 H47A 107.9
C43 C48 C47 110.6(3)
C43 C48 H48 109.5
C47 C48 H48 109.5
C43 C48 H48A 109.5
C47 C48 H48A 109.5
H48 C48 H48A 108.1

loop_
_geom_bond_atom_site_label_1
_geom_bond_atom_site_label_2
_geom_bond_distance
Ru1 C1 1.817(3)
Ru1 C23 1.983(3)
Ru1 C2 2.110(3)
Ru1 P1 2.4115(9)
Ru1 Cl1 2.4229(8)
C1 O1 1.155(4)
C2 N1 1.343(4)
C2 N2 1.346(4)
P1 C31 1.860(3)
P1 C37 1.862(3)
P1 C43 1.883(3)
N1 C5 1.436(4)
N1 C3B 1.48(2)
N1 C3A 1.499(13)
N2 C14 1.430(4)
N2 C4 1.478(4)
C3A C4 1.529(14)
C3A H3A 0.9900
C3A H3A0 0.9900
C3B C4 1.55(3)
C3B H3B 0.9900
C3B H3B0 0.9900
C4 H4 0.9900
C4 H4A 0.9900
C4 H4B 0.9900
C4 H4C 0.9900
C5 C10 1.388(5)
C5 C6 1.403(5)
C6 C7 1.391(5)
C6 C11 1.502(5)
C7 C8 1.373(5)
C7 H7 0.9500
C8 O2 1.378(4)
C8 C9 1.389(5)
C9 C10 1.400(5)
C9 H9 0.9500
C10 C13 1.516(5)
C11 H11 0.9800
C11 H11A 0.9800
C11 H11B 0.9800
O2 C12 1.414(5)
C12 H12 0.9800
C12 H12A 0.9800
C12 H12B 0.9800
C13 H13 0.9800
C13 H13A 0.9800
C13 H13B 0.9800
C14 C15 1.390(5)
C14 C19 1.407(5)
C15 C16 1.395(5)
C15 C20 1.502(5)
C16 C17 1.371(6)
C16 H16 0.9500
C17 O3 1.379(4)
C17 C18 1.383(6)
C18 C19 1.400(5)
C18 H18 0.9500
C19 C22 1.495(5)
C20 H20 0.9800
C20 H20A 0.9800
C20 H20B 0.9800
O3 C21 1.415(7)
C21 H21 0.9800
C21 H21A 0.9800
C21 H21B 0.9800
C22 H22 0.9800
C22 H22A 0.9800
C22 H22B 0.9800
C23 C24 1.340(4)
C23 H23 0.9500
C24 C25A 1.442(9)
C24 C25B 1.66(6)
C24 H24 0.9500
C24 H24A 0.9500
C25A C30A 1.393(9)
C25A C26A 1.428(10)
C26A C27A 1.385(7)
C26A H26A 0.9500
C27A C28A 1.375(9)
C27A H27A 0.9500
C28A C29A 1.389(8)
C28A H28A 0.9500
C29A C30A 1.401(8)
C29A H29A 0.9500
C30A H30A 0.9500
C25B C26B 1.34(6)
C25B C30B 1.43(7)
C26B C27B 1.44(4)
C26B H26B 0.9500
C27B C28B 1.27(6)
C27B H27B 0.9500
C28B C29B 1.38(4)
C28B H28B 0.9500
C29B C30B 1.27(5)
C29B H29B 0.9500
C30B H30B 0.9500
C31 C32 1.529(4)
C31 C36 1.536(4)
C31 H31 1.0000
C32 C33 1.535(5)
C32 H32 0.9900
C32 H32A 0.9900
C33 C34 1.519(5)
C33 H33 0.9900
C33 H33A 0.9900
C34 C35 1.525(5)
C34 H34 0.9900
C34 H34A 0.9900
C35 C36 1.535(5)
C35 H35 0.9900
C35 H35A 0.9900
C36 H36 0.9900
C36 H36A 0.9900
C37 C38 1.527(5)
C37 C42 1.536(4)
C37 H37 1.0000
C38 C39 1.526(5)
C38 H38 0.9900
C38 H38A 0.9900
C39 C40 1.529(5)
C39 H39 0.9900
C39 H39A 0.9900
C40 C41 1.513(5)
C40 H40 0.9900
C40 H40A 0.9900
C41 C42 1.533(5)
C41 H41 0.9900
C41 H41A 0.9900
C42 H42 0.9900
C42 H42A 0.9900
C43 C48 1.524(5)
C43 C44 1.533(4)
C43 H43 1.0000
C44 C45 1.535(5)
C44 H44 0.9900
C44 H44A 0.9900
C45 C46 1.522(6)
C45 H45 0.9900
C45 H45A 0.9900
C46 C47 1.513(6)
C46 H46 0.9900
C46 H46A 0.9900
C47 C48 1.533(5)
C47 H47 0.9900
C47 H47A 0.9900
C48 H48 0.9900
C48 H48A 0.9900

loop_
_geom_torsion_atom_site_label_1
_geom_torsion_atom_site_label_2
_geom_torsion_atom_site_label_3
_geom_torsion_atom_site_label_4
_geom_torsion
N2 C2 N1 C5 176.8(4)
Ru1 C2 N1 C5 -10.4(5)
N2 C2 N1 C3B 13.6(16)
Ru1 C2 N1 C3B -173.7(15)
N2 C2 N1 C3A -8.5(11)
Ru1 C2 N1 C3A 164.3(10)
N1 C2 N2 C14 -173.3(3)
Ru1 C2 N2 C14 15.5(6)
N1 C2 N2 C4 -2.0(4)
Ru1 C2 N2 C4 -173.2(3)
C2 N1 C3A C4 14.6(16)
C5 N1 C3A C4 -170.2(7)
C2 N1 C3B C4 -19(2)
C5 N1 C3B C4 176.4(9)
C2 N2 C4 C3A 10.8(10)
C14 N2 C4 C3A -176.7(10)
C2 N2 C4 C3B -9.1(14)
C14 N2 C4 C3B 163.3(14)
N1 C3A C4 N2 -13.9(14)
N1 C3B C4 N2 15.2(19)
C2 N1 C5 C10 -92.2(5)
C3B N1 C5 C10 70.5(16)
C3A N1 C5 C10 93.4(11)
C2 N1 C5 C6 95.8(4)
C3B N1 C5 C6 -101.5(16)
C3A N1 C5 C6 -78.7(11)
C10 C5 C6 C7 1.8(5)
N1 C5 C6 C7 173.6(3)
C10 C5 C6 C11 -174.4(3)
N1 C5 C6 C11 -2.6(5)
C5 C6 C7 C8 -1.4(5)
C11 C6 C7 C8 174.9(3)
C6 C7 C8 O2 -178.2(3)
C6 C7 C8 C9 1.3(5)
C7 C8 C9 C10 -1.5(5)
O2 C8 C9 C10 177.9(3)
C6 C5 C10 C9 -2.0(5)
N1 C5 C10 C9 -173.9(3)
C6 C5 C10 C13 174.4(3)
N1 C5 C10 C13 2.6(5)
C8 C9 C10 C5 1.8(5)
C8 C9 C10 C13 -174.7(3)
C7 C8 O2 C12 170.7(3)
C9 C8 O2 C12 -8.8(5)
C2 N2 C14 C15 79.0(5)
C4 N2 C14 C15 -92.0(4)
C2 N2 C14 C19 -108.9(4)
C4 N2 C14 C19 80.1(4)
C19 C14 C15 C16 3.4(5)
N2 C14 C15 C16 175.2(3)
C19 C14 C15 C20 -176.6(3)
N2 C14 C15 C20 -4.7(5)
C14 C15 C16 C17 -1.3(5)
C20 C15 C16 C17 178.6(3)
C15 C16 C17 O3 179.8(3)
C15 C16 C17 C18 -0.6(6)
C16 C17 C18 C19 0.6(6)
O3 C17 C18 C19 -179.8(3)
C17 C18 C19 C14 1.4(5)
C17 C18 C19 C22 -177.3(3)
C15 C14 C19 C18 -3.4(5)
N2 C14 C19 C18 -175.2(3)
C15 C14 C19 C22 175.3(3)
N2 C14 C19 C22 3.5(5)
C16 C17 O3 C21 -0.1(6)
C18 C17 O3 C21 -179.7(4)
Ru1 C23 C24 C25A 179.1(5)
Ru1 C23 C24 C25B -177(2)
C23 C24 C25A C30A 16.6(10)
C23 C24 C25A C26A -159.8(6)
C30A C25A C26A C27A 1.5(11)
C24 C25A C26A C27A 178.1(6)
C25A C26A C27A C28A -0.5(11)
C26A C27A C28A C29A 0.2(11)
C27A C28A C29A C30A -0.9(10)
C26A C25A C30A C29A -2.2(11)
C24 C25A C30A C29A -178.8(6)
C28A C29A C30A C25A 2.0(10)
C23 C24 C25B C26B 169(3)
C23 C24 C25B C30B -5(6)
C30B C25B C26B C27B -9(7)
C24 C25B C26B C27B 177(3)
C25B C26B C27B C28B 8(6)
C26B C27B C28B C29B -7(6)
C27B C28B C29B C30B 6(6)
C28B C29B C30B C25B -6(6)
C26B C25B C30B C29B 7(7)
C24 C25B C30B C29B -179(4)
C37 P1 C31 C32 57.4(3)
C43 P1 C31 C32 170.7(2)
Ru1 P1 C31 C32 -65.4(3)
C37 P1 C31 C36 -177.9(2)
C43 P1 C31 C36 -64.7(3)
Ru1 P1 C31 C36 59.3(2)
C36 C31 C32 C33 60.4(4)
P1 C31 C32 C33 -172.5(2)
C31 C32 C33 C34 -55.3(4)
C32 C33 C34 C35 50.8(5)
C33 C34 C35 C36 -52.2(5)
C32 C31 C36 C35 -62.4(4)
P1 C31 C36 C35 169.7(3)
C34 C35 C36 C31 58.5(4)
C31 P1 C37 C38 52.6(3)
C43 P1 C37 C38 -54.7(3)
Ru1 P1 C37 C38 171.4(2)
C31 P1 C37 C42 -177.0(2)
C43 P1 C37 C42 75.8(3)
Ru1 P1 C37 C42 -58.2(3)
C42 C37 C38 C39 57.3(4)
P1 C37 C38 C39 -170.6(2)
C37 C38 C39 C40 -55.5(4)
C38 C39 C40 C41 54.1(4)
C39 C40 C41 C42 -55.4(4)
C40 C41 C42 C37 57.9(4)
C38 C37 C42 C41 -58.2(4)
P1 C37 C42 C41 167.6(2)
C31 P1 C43 C48 -33.4(3)
C37 P1 C43 C48 74.3(3)
Ru1 P1 C43 C48 -152.4(2)
C31 P1 C43 C44 -161.5(2)
C37 P1 C43 C44 -53.8(3)
Ru1 P1 C43 C44 79.5(2)
C48 C43 C44 C45 59.8(4)
P1 C43 C44 C45 -167.5(2)
C43 C44 C45 C46 -59.5(4)
C44 C45 C46 C47 56.4(4)
C45 C46 C47 C48 -54.9(5)
C44 C43 C48 C47 -57.6(4)
P1 C43 C48 C47 172.8(3)
C46 C47 C48 C43 56.0(5)
